data_7250231
loop_
_publ_author_name
'Chuskit, Stanzin'
'Kumar, Sunil'
'Das, Dinabandhu'

_publ_section_title
;
 Polymorphism in novel symmetric and asymmetric bis-hydrazone derivatives
;
_journal_issue 20
_journal_name_full CrystEngComm
_journal_page_first 3247
_journal_page_last 3256
_journal_paper_doi 10.1039/D5CE00242G
_journal_volume 27
_journal_year 2025
_chemical_formula_sum 'C40 H34 N4 O2'
_chemical_formula_weight 602.71
_space_group_crystal_system triclinic
_space_group_IT_number 2
_space_group_name_Hall '-P 1'
_space_group_name_H-M_alt 'P -1'
_atom_sites_solution_hydrogens geom
_audit_creation_method SHELXL-2018/3
_audit_update_record
;
2025-02-18 deposited with the CCDC.	2025-04-08 downloaded from the CCDC.
;
_cell_angle_alpha 75.672(9)
_cell_angle_beta 74.720(8)
_cell_angle_gamma 83.333(11)
_cell_formula_units_Z 2
_cell_length_a 11.111(3)
_cell_length_b 11.120(4)
_cell_length_c 13.583(4)
_cell_measurement_reflns_used 9901
_cell_measurement_temperature 100(2)
_cell_measurement_theta_max 28.32
_cell_measurement_theta_min 2.19
_cell_volume 1566.2(8)
_computing_cell_refinement 'Bruker SAINT'
_computing_data_collection 'Bruker APEX3'
_computing_data_reduction 'Bruker SAINT'
_computing_molecular_graphics 'Xseed-2017 (Barbour, 2017)'
_computing_structure_refinement 'SHELXL-2018/3 (Sheldrick, 2018)'
_computing_structure_solution 'SHELXT 2018/2 (Sheldrick, 2018)'
_diffrn_ambient_temperature 100(2)
_diffrn_measured_fraction_theta_full 0.996
_diffrn_measured_fraction_theta_max 0.964
_diffrn_measurement_device_type 'Bruker APEX-III CMOS detector'
_diffrn_measurement_method 'phi and omega scan'
_diffrn_radiation_type MoK\a
_diffrn_radiation_wavelength 0.71073
_diffrn_reflns_av_R_equivalents 0.0442
_diffrn_reflns_av_unetI/netI 0.0363
_diffrn_reflns_Laue_measured_fraction_full 0.996
_diffrn_reflns_Laue_measured_fraction_max 0.964
_diffrn_reflns_limit_h_max 14
_diffrn_reflns_limit_h_min -14
_diffrn_reflns_limit_k_max 14
_diffrn_reflns_limit_k_min -14
_diffrn_reflns_limit_l_max 18
_diffrn_reflns_limit_l_min -18
_diffrn_reflns_number 32520
_diffrn_reflns_point_group_measured_fraction_full 0.996
_diffrn_reflns_point_group_measured_fraction_max 0.964
_diffrn_reflns_theta_full 25.000
_diffrn_reflns_theta_max 28.693
_diffrn_reflns_theta_min 1.893
_diffrn_source microfocus
_exptl_absorpt_coefficient_mu 0.080
_exptl_absorpt_correction_T_max 0.7457
_exptl_absorpt_correction_T_min 0.6854
_exptl_absorpt_correction_type none
_exptl_absorpt_process_details SADABS
_exptl_crystal_colour yellow
_exptl_crystal_density_diffrn 1.278
_exptl_crystal_density_meas ?
_exptl_crystal_description block
_exptl_crystal_F_000 636
_exptl_crystal_size_max 0.502
_exptl_crystal_size_mid 0.287
_exptl_crystal_size_min 0.264
_refine_diff_density_max 0.262
_refine_diff_density_min -0.277
_refine_diff_density_rms 0.043
_refine_ls_extinction_coef 0.0125(19)
_refine_ls_extinction_expression Fc^*^=kFc[1+0.001xFc^2^\l^3^/sin(2\q)]^-1/4^
_refine_ls_extinction_method 'SHELXL-2018/3 (Sheldrick 2018)'
_refine_ls_goodness_of_fit_ref 1.124
_refine_ls_hydrogen_treatment constr
_refine_ls_matrix_type full
_refine_ls_number_parameters 592
_refine_ls_number_reflns 7777
_refine_ls_number_restraints 0
_refine_ls_restrained_S_all 1.124
_refine_ls_R_factor_all 0.0685
_refine_ls_R_factor_gt 0.0587
_refine_ls_shift/su_max 0.000
_refine_ls_shift/su_mean 0.000
_refine_ls_structure_factor_coef Fsqd
_refine_ls_weighting_details 'w=1/[\s^2^(Fo^2^)+(0.0226P)^2^+1.1400P] where P=(Fo^2^+2Fc^2^)/3'
_refine_ls_weighting_scheme calc
_refine_ls_wR_factor_gt 0.1306
_refine_ls_wR_factor_ref 0.1356
_reflns_Friedel_coverage 0.000
_reflns_number_gt 6631
_reflns_number_total 7777
_reflns_threshold_expression 'I > 2\s(I)'
_cod_data_source_file d5ce00242g2.cif
_cod_data_source_block NMBB-I
_cod_depositor_comments
;
The following automatic conversions were performed:

data item '_exptl_crystal_density_meas' value 'not measured' was
changed to '?' -- the value is perceived as not measured.

Automatic conversion script
Id: cif_fix_values 8170 2020-07-09 18:12:32Z antanas 

 Adding full bibliography for 7250229--7250245.cif.
;
_cod_original_cell_volume 1566.1(8)
_cod_database_code 7250231
_shelx_shelxl_version_number 2018/3
_shelx_space_group_comment
;
The symmetry employed for this shelxl refinement is uniquely defined
by the following loop, which should always be used as a source of
symmetry information in preference to the above space-group names.
They are only intended as comments.
;
_shelx_estimated_absorpt_t_min 0.961
_shelx_estimated_absorpt_t_max 0.979

loop_
_space_group_symop_operation_xyz
'x, y, z'
'-x, -y, -z'

loop_
_atom_site_label
_atom_site_type_symbol
_atom_site_fract_x
_atom_site_fract_y
_atom_site_fract_z
_atom_site_U_iso_or_equiv
_atom_site_adp_type
_atom_site_occupancy
_atom_site_site_symmetry_order
_atom_site_calc_flag
_atom_site_refinement_flags_posn
_atom_site_refinement_flags_adp
_atom_site_refinement_flags_occupancy
_atom_site_disorder_assembly
_atom_site_disorder_group
O1 O -0.01667(13) 0.22921(13) 0.52454(12) 0.0432(3) Uani 1 1 d . . . . .
N1 N 0.50426(13) 0.80065(13) 0.37832(12) 0.0305(3) Uani 1 1 d . . . . .
C1 C -0.0611(2) 0.1340(2) 0.61701(19) 0.0527(6) Uani 1 1 d . . . . .
H1A H 0.009303 0.077609 0.633109 0.079 Uiso 1 1 calc R U . . .
H1B H -0.122875 0.087037 0.604629 0.079 Uiso 1 1 calc R U . . .
H1C H -0.099755 0.172604 0.676158 0.079 Uiso 1 1 calc R U . . .
O2 O 1.43458(12) 0.54189(14) 0.10936(11) 0.0431(3) Uani 1 1 d . . . . .
N2 N 0.59034(13) 0.88221(13) 0.38049(11) 0.0261(3) Uani 1 1 d . . . . .
C2 C 0.0656(2) 0.3021(2) 0.5382(2) 0.0265(5) Uani 0.781(3) 1 d . . P A 3
N3 N 0.59386(12) 0.95134(13) 0.12510(11) 0.0277(3) Uani 1 1 d . . . . .
C3 C 0.1065(2) 0.3965(2) 0.4517(2) 0.0259(5) Uani 0.781(3) 1 d . . P A 3
H3 H 0.076052 0.405975 0.390935 0.031 Uiso 0.781(3) 1 calc R U P A 3
N4 N 0.71760(13) 0.90801(15) 0.11807(11) 0.0317(3) Uani 1 1 d . . . . .
C4 C 0.1931(2) 0.4791(2) 0.45297(17) 0.0232(5) Uani 0.781(3) 1 d . . P A 3
C5 C 0.2404(2) 0.5764(2) 0.36460(15) 0.0278(5) Uani 0.781(3) 1 d . . P A 3
H5 H 0.210405 0.588704 0.303302 0.033 Uiso 0.781(3) 1 calc R U P A 3
C6 C 0.3281(2) 0.6521(2) 0.36650(16) 0.0274(5) Uani 0.781(3) 1 d . . P A 3
H6 H 0.358837 0.715260 0.306323 0.033 Uiso 0.781(3) 1 calc R U P A 3
C7 C 0.3742(2) 0.6372(2) 0.4588(2) 0.0223(5) Uani 0.781(3) 1 d . . P A 3
C8 C 0.32705(19) 0.5451(2) 0.54588(17) 0.0237(5) Uani 0.781(3) 1 d . . P A 3
H8 H 0.355262 0.536160 0.607659 0.028 Uiso 0.781(3) 1 calc R U P A 3
C9 C 0.2376(4) 0.4635(4) 0.5455(4) 0.0223(8) Uani 0.781(3) 1 d . . P A 3
C10 C 0.1931(2) 0.3667(2) 0.63224(16) 0.0302(5) Uani 0.781(3) 1 d . . P A 3
H10 H 0.221903 0.356616 0.693898 0.036 Uiso 0.781(3) 1 calc R U P A 3
C11 C 0.1095(2) 0.2866(2) 0.6302(2) 0.0311(5) Uani 0.781(3) 1 d . . P A 3
H11 H 0.081084 0.221575 0.689480 0.037 Uiso 0.781(3) 1 calc R U P A 3
C12 C 0.47004(16) 0.71847(15) 0.46494(15) 0.0316(4) Uani 1 1 d . . . . .
C13 C 0.51760(18) 0.70478(17) 0.56147(14) 0.0362(4) Uani 1 1 d . . . . .
H13A H 0.589833 0.755662 0.544406 0.054 Uiso 1 1 calc R U . . .
H13B H 0.542534 0.617401 0.586578 0.054 Uiso 1 1 calc R U . . .
H13C H 0.451393 0.732369 0.616210 0.054 Uiso 1 1 calc R U . . .
C14 C 0.60908(14) 0.97190(15) 0.29684(12) 0.0233(3) Uani 1 1 d . . . . .
C15 C 0.69199(14) 1.07078(15) 0.28839(12) 0.0231(3) Uani 1 1 d . . . . .
C16 C 0.71886(16) 1.16663(16) 0.19756(13) 0.0294(4) Uani 1 1 d . . . . .
H16 H 0.688046 1.165097 0.138972 0.035 Uiso 1 1 calc R U . . .
C17 C 0.79017(17) 1.26366(17) 0.19278(14) 0.0333(4) Uani 1 1 d . . . . .
H17 H 0.808218 1.327928 0.131028 0.040 Uiso 1 1 calc R U . . .
C18 C 0.83496(15) 1.26650(17) 0.27834(14) 0.0321(4) Uani 1 1 d . . . . .
H18 H 0.881998 1.333809 0.275725 0.039 Uiso 1 1 calc R U . . .
C19 C 0.81097(16) 1.17051(17) 0.36835(14) 0.0330(4) Uani 1 1 d . . . . .
H19 H 0.843057 1.172176 0.426256 0.040 Uiso 1 1 calc R U . . .
C20 C 0.74087(15) 1.07315(16) 0.37369(13) 0.0288(3) Uani 1 1 d . . . . .
H20 H 0.725612 1.007816 0.434857 0.035 Uiso 1 1 calc R U . . .
C21 C 0.54230(14) 0.98523(15) 0.21000(12) 0.0243(3) Uani 1 1 d . . . . .
C22 C 0.41407(15) 1.04235(15) 0.22366(12) 0.0251(3) Uani 1 1 d . . . . .
C23 C 0.35913(16) 1.08315(16) 0.31439(13) 0.0291(3) Uani 1 1 d . . . . .
H23 H 0.403425 1.073238 0.367167 0.035 Uiso 1 1 calc R U . . .
C24 C 0.23988(16) 1.13826(17) 0.32813(14) 0.0343(4) Uani 1 1 d . . . . .
H24 H 0.202948 1.167278 0.390088 0.041 Uiso 1 1 calc R U . . .
C25 C 0.17297(16) 1.15182(17) 0.25210(15) 0.0351(4) Uani 1 1 d . . . . .
H25 H 0.090692 1.189359 0.262682 0.042 Uiso 1 1 calc R U . . .
C26 C 0.22587(16) 1.11100(17) 0.16192(14) 0.0342(4) Uani 1 1 d . . . . .
H26 H 0.180298 1.119821 0.110148 0.041 Uiso 1 1 calc R U . . .
C27 C 0.34599(16) 1.05692(16) 0.14694(13) 0.0302(4) Uani 1 1 d . . . . .
H27 H 0.382960 1.029326 0.084297 0.036 Uiso 1 1 calc R U . . .
C28 C 0.74430(17) 0.79553(18) 0.10914(13) 0.0331(4) Uani 1 1 d . . . . .
C29 C 0.6488(2) 0.7100(2) 0.11295(17) 0.0485(5) Uani 1 1 d . . . . .
H29A H 0.613699 0.668247 0.185898 0.073 Uiso 1 1 calc R U . . .
H29B H 0.687899 0.647787 0.072589 0.073 Uiso 1 1 calc R U . . .
H29C H 0.582022 0.757694 0.082865 0.073 Uiso 1 1 calc R U . . .
C30 C 0.8864(4) 0.7681(4) 0.0965(3) 0.0228(7) Uani 0.623(3) 1 d . . P B 1
C31 C 0.9343(3) 0.6485(3) 0.10146(19) 0.0247(6) Uani 0.623(3) 1 d . . P B 1
H31 H 0.879704 0.585776 0.107780 0.030 Uiso 0.623(3) 1 calc R U P B 1
C32 C 1.0622(6) 0.6142(9) 0.0976(7) 0.0260(12) Uani 0.623(3) 1 d . . P B 1
C33 C 1.1121(3) 0.4916(2) 0.1095(2) 0.0308(6) Uani 0.623(3) 1 d . . P B 1
H33 H 1.059476 0.427056 0.116073 0.037 Uiso 0.623(3) 1 calc R U P B 1
C34 C 1.2345(3) 0.4616(3) 0.1121(2) 0.0319(6) Uani 0.623(3) 1 d . . P B 1
H34 H 1.265742 0.377461 0.120483 0.038 Uiso 0.623(3) 1 calc R U P B 1
C35 C 1.3143(5) 0.5569(4) 0.1021(3) 0.0282(9) Uani 0.623(3) 1 d . . P B 1
C36 C 1.2702(3) 0.6796(4) 0.0866(2) 0.0271(6) Uani 0.623(3) 1 d . . P B 1
H36 H 1.325644 0.743028 0.076146 0.033 Uiso 0.623(3) 1 calc R U P B 1
C37 C 1.1437(3) 0.7118(3) 0.0861(2) 0.0246(6) Uani 0.623(3) 1 d . . P B 1
C38 C 1.0928(3) 0.8368(2) 0.0772(2) 0.0291(6) Uani 0.623(3) 1 d . . P B 1
H38 H 1.146247 0.902031 0.066491 0.035 Uiso 0.623(3) 1 calc R U P B 1
C39 C 0.9693(3) 0.8637(3) 0.0839(2) 0.0286(6) Uani 0.623(3) 1 d . . P B 1
H39 H 0.936972 0.947184 0.080257 0.034 Uiso 0.623(3) 1 calc R U P B 1
C40 C 1.4664(2) 0.4122(2) 0.14494(18) 0.0564(6) Uani 1 1 d . . . . .
H40A H 1.406358 0.378363 0.210608 0.085 Uiso 1 1 calc R U . . .
H40B H 1.550640 0.402300 0.156667 0.085 Uiso 1 1 calc R U . . .
H40C H 1.463757 0.367527 0.091806 0.085 Uiso 1 1 calc R U . . .
C2A C 0.0688(8) 0.3362(10) 0.4932(9) 0.0229(19) Uiso 0.219(3) 1 d . . P A 4
C3A C 0.0867(7) 0.4244(8) 0.3960(7) 0.0264(16) Uani 0.219(3) 1 d . . P A 4
H3A H 0.043318 0.419195 0.345700 0.032 Uiso 0.219(3) 1 calc R U P A 4
C4A C 0.1665(7) 0.5169(7) 0.3753(5) 0.0234(16) Uani 0.219(3) 1 d . . P A 4
H4A H 0.178690 0.576214 0.310329 0.028 Uiso 0.219(3) 1 calc R U P A 4
C5A C 0.2316(8) 0.5251(9) 0.4504(7) 0.0268(19) Uani 0.219(3) 1 d . . P A 4
C6A C 0.3210(7) 0.6193(7) 0.4297(7) 0.0194(14) Uiso 0.219(3) 1 d . . P A 4
H6A H 0.336633 0.679725 0.365297 0.023 Uiso 0.219(3) 1 calc R U P A 4
C7A C 0.3828(8) 0.6190(8) 0.5055(7) 0.0223(18) Uani 0.219(3) 1 d . . P A 4
C8A C 0.3606(7) 0.5274(6) 0.6028(6) 0.0222(15) Uani 0.219(3) 1 d . . P A 4
H8A H 0.404841 0.528801 0.653565 0.027 Uiso 0.219(3) 1 calc R U P A 4
C9A C 0.2778(7) 0.4395(7) 0.6231(5) 0.0255(16) Uani 0.219(3) 1 d . . P A 4
H9A H 0.264943 0.379768 0.687898 0.031 Uiso 0.219(3) 1 calc R U P A 4
C10A C 0.2090(15) 0.4347(18) 0.5486(17) 0.030(4) Uani 0.219(3) 1 d . . P A 4
C11A C 0.1269(7) 0.3377(7) 0.5686(6) 0.0261(17) Uani 0.219(3) 1 d . . P A 4
H11A H 0.113457 0.276360 0.632488 0.031 Uiso 0.219(3) 1 calc R U P A 4
C30A C 0.8604(7) 0.7239(6) 0.1015(5) 0.0235(13) Uani 0.377(3) 1 d . . P B 2
C31A C 0.8803(5) 0.5923(5) 0.1091(4) 0.0292(10) Uani 0.377(3) 1 d . . P B 2
H31A H 0.811908 0.545156 0.114278 0.035 Uiso 0.377(3) 1 calc R U P B 2
C32A C 0.9954(4) 0.5334(4) 0.1089(3) 0.0291(10) Uani 0.377(3) 1 d . . P B 2
H32A H 1.007296 0.446632 0.112349 0.035 Uiso 0.377(3) 1 calc R U P B 2
C33A C 1.0980(10) 0.6040(17) 0.1035(12) 0.027(2) Uani 0.377(3) 1 d . . P B 2
C34A C 1.2187(4) 0.5380(5) 0.1073(3) 0.0278(10) Uani 0.377(3) 1 d . . P B 2
H34A H 1.230486 0.450756 0.113028 0.033 Uiso 0.377(3) 1 calc R U P B 2
C35A C 1.3133(7) 0.6084(7) 0.1021(6) 0.0291(15) Uani 0.377(3) 1 d . . P B 2
C36A C 1.2996(5) 0.7384(6) 0.0905(4) 0.0305(11) Uani 0.377(3) 1 d . . P B 2
H36A H 1.368724 0.783952 0.086428 0.037 Uiso 0.377(3) 1 calc R U P B 2
C37A C 1.1864(4) 0.7985(4) 0.0852(4) 0.0296(11) Uani 0.377(3) 1 d . . P B 2
H37A H 1.177553 0.886269 0.076210 0.036 Uiso 0.377(3) 1 calc R U P B 2
C38A C 1.0818(6) 0.7320(5) 0.0927(4) 0.0266(11) Uani 0.377(3) 1 d . . P B 2
C39A C 0.9600(6) 0.7907(5) 0.0928(3) 0.0253(10) Uani 0.377(3) 1 d . . P B 2
H39A H 0.948109 0.877983 0.086655 0.030 Uiso 0.377(3) 1 calc R U P B 2

loop_
_atom_site_aniso_label
_atom_site_aniso_U_11
_atom_site_aniso_U_22
_atom_site_aniso_U_33
_atom_site_aniso_U_23
_atom_site_aniso_U_13
_atom_site_aniso_U_12
O1 0.0361(7) 0.0426(8) 0.0572(9) -0.0197(7) -0.0105(6) -0.0104(6)
N1 0.0271(7) 0.0296(7) 0.0377(8) -0.0117(6) -0.0087(6) -0.0023(6)
C1 0.0580(14) 0.0463(12) 0.0596(14) -0.0062(10) -0.0292(11) -0.0036(10)
O2 0.0271(7) 0.0565(9) 0.0385(7) 0.0009(6) -0.0090(5) 0.0036(6)
N2 0.0253(7) 0.0275(7) 0.0262(7) -0.0065(5) -0.0073(5) -0.0020(5)
C2 0.0248(11) 0.0256(11) 0.0288(13) -0.0079(11) -0.0040(9) -0.0020(8)
N3 0.0226(7) 0.0363(8) 0.0260(7) -0.0131(6) -0.0053(5) 0.0028(6)
C3 0.0277(11) 0.0284(12) 0.0216(11) -0.0068(10) -0.0060(10) 0.0005(9)
N4 0.0226(7) 0.0490(9) 0.0267(7) -0.0183(6) -0.0050(5) 0.0042(6)
C4 0.0224(12) 0.0265(12) 0.0192(10) -0.0072(9) -0.0021(9) 0.0020(9)
C5 0.0322(11) 0.0340(11) 0.0171(9) -0.0030(8) -0.0071(8) -0.0046(9)
C6 0.0322(11) 0.0304(11) 0.0174(10) -0.0009(8) -0.0054(8) -0.0045(8)
C7 0.0237(11) 0.0242(11) 0.0178(12) -0.0067(11) -0.0022(10) 0.0006(8)
C8 0.0257(10) 0.0285(11) 0.0163(10) -0.0069(8) -0.0034(8) 0.0007(9)
C9 0.021(2) 0.0276(19) 0.0167(11) -0.0069(12) -0.0006(13) 0.0016(12)
C10 0.0312(11) 0.0385(12) 0.0198(10) -0.0034(9) -0.0062(8) -0.0051(9)
C11 0.0320(12) 0.0325(12) 0.0259(12) -0.0020(10) -0.0043(9) -0.0062(9)
C12 0.0249(8) 0.0244(8) 0.0418(10) -0.0117(7) 0.0010(7) 0.0009(6)
C13 0.0401(10) 0.0290(9) 0.0302(9) -0.0042(7) 0.0022(7) 0.0045(7)
C14 0.0203(7) 0.0283(8) 0.0215(7) -0.0086(6) -0.0042(6) 0.0026(6)
C15 0.0193(7) 0.0276(8) 0.0217(7) -0.0083(6) -0.0028(5) 0.0021(6)
C16 0.0305(8) 0.0353(9) 0.0219(7) -0.0072(7) -0.0042(6) -0.0037(7)
C17 0.0325(9) 0.0349(9) 0.0274(8) -0.0046(7) 0.0007(7) -0.0055(7)
C18 0.0221(8) 0.0355(9) 0.0392(9) -0.0142(8) -0.0014(7) -0.0047(7)
C19 0.0285(8) 0.0413(10) 0.0337(9) -0.0122(8) -0.0119(7) -0.0017(7)
C20 0.0279(8) 0.0329(9) 0.0260(8) -0.0054(7) -0.0090(6) -0.0008(7)
C21 0.0234(7) 0.0281(8) 0.0224(7) -0.0081(6) -0.0062(6) 0.0005(6)
C22 0.0228(7) 0.0277(8) 0.0240(7) -0.0065(6) -0.0048(6) 0.0010(6)
C23 0.0281(8) 0.0336(9) 0.0264(8) -0.0112(7) -0.0056(6) 0.0023(7)
C24 0.0305(9) 0.0391(10) 0.0321(9) -0.0147(8) -0.0018(7) 0.0042(7)
C25 0.0237(8) 0.0369(9) 0.0399(10) -0.0068(8) -0.0041(7) 0.0043(7)
C26 0.0283(9) 0.0396(10) 0.0337(9) -0.0047(7) -0.0112(7) 0.0023(7)
C27 0.0290(8) 0.0370(9) 0.0253(8) -0.0092(7) -0.0076(6) 0.0025(7)
C28 0.0334(9) 0.0447(10) 0.0187(7) -0.0091(7) -0.0052(6) 0.0094(8)
C29 0.0590(13) 0.0378(11) 0.0442(11) -0.0137(9) -0.0011(10) -0.0017(10)
C30 0.018(2) 0.029(2) 0.0216(14) -0.0069(15) -0.0034(12) -0.0043(15)
C31 0.0246(13) 0.0274(14) 0.0232(12) -0.0097(10) -0.0036(10) -0.0019(12)
C32 0.029(3) 0.030(2) 0.020(2) -0.0087(16) -0.003(2) -0.007(3)
C33 0.0304(14) 0.0255(13) 0.0306(14) -0.0070(11) 0.0036(11) -0.0025(11)
C34 0.0328(15) 0.0249(16) 0.0302(14) -0.0057(11) 0.0022(11) 0.0051(12)
C35 0.0255(18) 0.033(2) 0.0181(13) 0.0002(18) -0.0015(10) 0.008(2)
C36 0.0279(15) 0.0277(18) 0.0246(13) -0.0050(12) -0.0057(11) -0.0004(15)
C37 0.0255(15) 0.0271(15) 0.0202(13) -0.0066(10) -0.0035(12) 0.0010(13)
C38 0.0273(14) 0.0251(14) 0.0361(15) -0.0092(11) -0.0080(11) -0.0010(10)
C39 0.0257(14) 0.0263(17) 0.0353(15) -0.0101(12) -0.0079(11) 0.0006(12)
C40 0.0659(15) 0.0532(14) 0.0407(12) 0.0032(10) -0.0090(11) -0.0049(11)
C3A 0.026(4) 0.030(4) 0.024(4) -0.009(3) -0.005(3) -0.002(3)
C4A 0.025(4) 0.026(4) 0.016(3) -0.003(3) -0.001(3) -0.003(3)
C5A 0.017(4) 0.028(5) 0.034(5) -0.012(4) 0.000(3) 0.001(3)
C7A 0.029(4) 0.024(4) 0.009(4) 0.000(3) -0.001(4) 0.004(3)
C8A 0.024(3) 0.025(3) 0.015(3) 0.000(3) -0.003(3) -0.003(3)
C9A 0.026(4) 0.029(4) 0.019(3) -0.004(3) -0.002(3) -0.002(3)
C10A 0.013(6) 0.039(9) 0.042(6) -0.019(7) -0.006(5) 0.002(5)
C11A 0.032(4) 0.023(4) 0.018(4) -0.001(3) -0.001(3) 0.000(3)
C30A 0.025(3) 0.029(3) 0.017(2) -0.004(2) -0.0042(19) -0.008(2)
C31A 0.027(2) 0.030(2) 0.031(2) -0.0116(18) -0.0019(18) -0.002(2)
C32A 0.035(2) 0.022(2) 0.030(2) -0.0083(17) -0.0044(18) 0.0029(18)
C33A 0.029(5) 0.039(4) 0.014(2) -0.006(2) -0.006(4) -0.008(5)
C34A 0.031(3) 0.027(3) 0.022(2) -0.0067(18) -0.0024(17) 0.003(2)
C35A 0.026(3) 0.028(4) 0.027(3) 0.001(3) -0.0025(19) 0.002(4)
C36A 0.025(2) 0.033(3) 0.032(2) -0.005(2) -0.0067(18) -0.001(2)
C37A 0.032(2) 0.024(2) 0.031(2) -0.0034(17) -0.0061(18) -0.0013(18)
C38A 0.028(3) 0.029(3) 0.020(2) -0.0055(17) -0.002(2) 0.000(2)
C39A 0.035(3) 0.020(3) 0.022(2) -0.0060(17) -0.0056(18) -0.002(2)

loop_
_atom_type_symbol
_atom_type_description
_atom_type_scat_dispersion_real
_atom_type_scat_dispersion_imag
_atom_type_scat_source
C C 0.0033 0.0016 'International Tables Vol C Tables 4.2.6.8 and 6.1.1.4'
H H 0.0000 0.0000 'International Tables Vol C Tables 4.2.6.8 and 6.1.1.4'
N N 0.0061 0.0033 'International Tables Vol C Tables 4.2.6.8 and 6.1.1.4'
O O 0.0106 0.0060 'International Tables Vol C Tables 4.2.6.8 and 6.1.1.4'

loop_
_geom_angle_atom_site_label_1
_geom_angle_atom_site_label_2
_geom_angle_atom_site_label_3
_geom_angle
_geom_angle_site_symmetry_1
_geom_angle_site_symmetry_3
_geom_angle_publ_flag
C2 O1 C1 112.50(19) . . ?
C1 O1 C2A 136.9(4) . . ?
C12 N1 N2 114.33(15) . . ?
C35 O2 C40 109.6(2) . . ?
C40 O2 C35A 131.0(3) . . ?
C14 N2 N1 111.56(13) . . ?
O1 C2 C3 113.6(2) . . ?
O1 C2 C11 125.7(2) . . ?
C3 C2 C11 120.7(2) . . ?
C21 N3 N4 113.38(13) . . ?
C2 C3 C4 120.5(2) . . ?
C28 N4 N3 116.68(15) . . ?
C3 C4 C5 122.5(2) . . ?
C3 C4 C9 118.9(3) . . ?
C5 C4 C9 118.5(3) . . ?
C6 C5 C4 121.4(2) . . ?
C5 C6 C7 120.7(2) . . ?
C8 C7 C6 118.5(2) . . ?
C8 C7 C12 118.7(2) . . ?
C6 C7 C12 122.7(2) . . ?
C7 C8 C9 121.9(3) . . ?
C10 C9 C8 122.2(4) . . ?
C10 C9 C4 119.0(3) . . ?
C8 C9 C4 118.9(3) . . ?
C11 C10 C9 121.8(3) . . ?
C10 C11 C2 119.2(2) . . ?
N1 C12 C7A 136.7(4) . . ?
N1 C12 C7 111.68(19) . . ?
N1 C12 C13 125.15(16) . . ?
C7A C12 C13 98.1(4) . . ?
C7 C12 C13 123.16(18) . . ?
N2 C14 C15 118.99(14) . . ?
N2 C14 C21 122.94(14) . . ?
C15 C14 C21 117.92(14) . . ?
C16 C15 C20 118.93(15) . . ?
C16 C15 C14 120.85(14) . . ?
C20 C15 C14 120.16(14) . . ?
C17 C16 C15 120.53(16) . . ?
C18 C17 C16 119.92(16) . . ?
C17 C18 C19 120.11(16) . . ?
C20 C19 C18 120.44(16) . . ?
C19 C20 C15 120.04(16) . . ?
N3 C21 C22 118.75(14) . . ?
N3 C21 C14 122.42(14) . . ?
C22 C21 C14 118.81(13) . . ?
C23 C22 C27 119.02(15) . . ?
C23 C22 C21 118.97(14) . . ?
C27 C22 C21 122.01(14) . . ?
C24 C23 C22 119.89(16) . . ?
C23 C24 C25 120.74(16) . . ?
C26 C25 C24 120.07(16) . . ?
C25 C26 C27 119.58(17) . . ?
C26 C27 C22 120.69(16) . . ?
N4 C28 C30A 130.4(3) . . ?
N4 C28 C29 123.13(17) . . ?
C30A C28 C29 106.4(3) . . ?
N4 C28 C30 108.6(2) . . ?
C29 C28 C30 128.3(2) . . ?
C31 C30 C39 118.8(3) . . ?
C31 C30 C28 119.1(3) . . ?
C39 C30 C28 122.0(3) . . ?
C30 C31 C32 122.6(5) . . ?
C33 C32 C31 123.9(7) . . ?
C33 C32 C37 118.5(4) . . ?
C31 C32 C37 117.6(7) . . ?
C34 C33 C32 122.0(4) . . ?
C33 C34 C35 119.7(3) . . ?
O2 C35 C36 112.9(4) . . ?
O2 C35 C34 126.8(4) . . ?
C36 C35 C34 120.3(4) . . ?
C35 C36 C37 120.7(4) . . ?
C36 C37 C38 122.3(3) . . ?
C36 C37 C32 118.8(4) . . ?
C38 C37 C32 118.9(4) . . ?
C39 C38 C37 120.9(3) . . ?
C38 C39 C30 121.1(3) . . ?
C11A C2A C3A 123.7(10) . . ?
C11A C2A O1 112.2(9) . . ?
C3A C2A O1 124.2(7) . . ?
C4A C3A C2A 119.5(8) . . ?
C3A C4A C5A 120.5(8) . . ?
C4A C5A C10A 118.0(10) . . ?
C4A C5A C6A 122.1(8) . . ?
C10A C5A C6A 119.8(9) . . ?
C7A C6A C5A 118.5(8) . . ?
C6A C7A C8A 121.2(8) . . ?
C6A C7A C12 108.1(7) . . ?
C8A C7A C12 130.6(8) . . ?
C9A C8A C7A 120.9(7) . . ?
C8A C9A C10A 121.2(9) . . ?
C11A C10A C9A 120.6(16) . . ?
C11A C10A C5A 120.9(14) . . ?
C9A C10A C5A 118.3(10) . . ?
C2A C11A C10A 117.4(12) . . ?
C39A C30A C28 113.8(5) . . ?
C39A C30A C31A 118.6(6) . . ?
C28 C30A C31A 127.4(5) . . ?
C32A C31A C30A 121.4(5) . . ?
C31A C32A C33A 119.3(7) . . ?
C38A C33A C32A 120.1(8) . . ?
C38A C33A C34A 121.8(10) . . ?
C32A C33A C34A 118.1(13) . . ?
C35A C34A C33A 116.2(8) . . ?
C34A C35A C36A 123.2(7) . . ?
C34A C35A O2 116.6(6) . . ?
C36A C35A O2 120.2(6) . . ?
C37A C36A C35A 119.5(6) . . ?
C36A C37A C38A 121.1(5) . . ?
C33A C38A C37A 118.2(6) . . ?
C33A C38A C39A 119.0(6) . . ?
C37A C38A C39A 122.8(5) . . ?
C30A C39A C38A 121.5(6) . . ?

loop_
_geom_bond_atom_site_label_1
_geom_bond_atom_site_label_2
_geom_bond_distance
_geom_bond_site_symmetry_2
_geom_bond_publ_flag
O1 C2 1.365(3) . ?
O1 C1 1.442(3) . ?
O1 C2A 1.516(11) . ?
N1 C12 1.295(2) . ?
N1 N2 1.4027(19) . ?
O2 C35 1.354(5) . ?
O2 C40 1.437(3) . ?
O2 C35A 1.475(8) . ?
N2 C14 1.301(2) . ?
C2 C3 1.381(3) . ?
C2 C11 1.422(4) . ?
N3 C21 1.272(2) . ?
N3 N4 1.3898(19) . ?
C3 C4 1.411(4) . ?
N4 C28 1.279(2) . ?
C4 C5 1.430(3) . ?
C4 C9 1.433(5) . ?
C5 C6 1.368(3) . ?
C6 C7 1.442(3) . ?
C7 C8 1.385(3) . ?
C7 C12 1.505(3) . ?
C8 C9 1.424(4) . ?
C9 C10 1.407(5) . ?
C10 C11 1.369(3) . ?
C12 C7A 1.461(9) . ?
C12 C13 1.506(3) . ?
C14 C15 1.479(2) . ?
C14 C21 1.521(2) . ?
C15 C16 1.406(2) . ?
C15 C20 1.410(2) . ?
C16 C17 1.390(2) . ?
C17 C18 1.388(3) . ?
C18 C19 1.398(3) . ?
C19 C20 1.382(2) . ?
C21 C22 1.475(2) . ?
C22 C23 1.383(2) . ?
C22 C27 1.410(2) . ?
C23 C24 1.380(2) . ?
C24 C25 1.394(3) . ?
C25 C26 1.373(3) . ?
C26 C27 1.384(2) . ?
C28 C30A 1.429(7) . ?
C28 C29 1.488(3) . ?
C28 C30 1.545(4) . ?
C30 C31 1.367(5) . ?
C30 C39 1.436(5) . ?
C31 C32 1.419(6) . ?
C32 C33 1.398(10) . ?
C32 C37 1.447(9) . ?
C33 C34 1.369(4) . ?
C34 C35 1.417(5) . ?
C35 C36 1.379(4) . ?
C36 C37 1.411(5) . ?
C37 C38 1.427(4) . ?
C38 C39 1.353(4) . ?
C2A C11A 1.351(12) . ?
C2A C3A 1.418(13) . ?
C3A C4A 1.364(10) . ?
C4A C5A 1.421(12) . ?
C5A C10A 1.44(2) . ?
C5A C6A 1.453(13) . ?
C6A C7A 1.379(11) . ?
C7A C8A 1.437(11) . ?
C8A C9A 1.348(10) . ?
C9A C10A 1.43(2) . ?
C10A C11A 1.421(15) . ?
C30A C39A 1.367(7) . ?
C30A C31A 1.436(7) . ?
C31A C32A 1.368(6) . ?
C32A C33A 1.434(14) . ?
C33A C38A 1.389(19) . ?
C33A C34A 1.459(11) . ?
C34A C35A 1.359(10) . ?
C35A C36A 1.410(8) . ?
C36A C37A 1.365(7) . ?
C37A C38A 1.416(7) . ?
C38A C39A 1.432(8) . ?
